data_4336263
loop_
_publ_author_name
'Zhiqiang Liang'
'Jingjing Du'
'Libo Sun'
'Jin Xu'
'Ying Mu'
'Yi Li'
'Jihong Yu'
'Ruren Xu'

_publ_section_title
;
 Design and Synthesis of Two Porous Metal-Organic Frameworks with
 nboandagw Topologies Showing High CO2 Adsorption Capacity
;
_journal_name_full 'Inorganic Chemistry'
_journal_page_first 10720
_journal_page_last 10722
_journal_paper_doi 10.1021/ic4017189
_journal_volume 52
_journal_year 2013
_chemical_formula_sum 'C8.5 H3.5 Cu0.75 O3.75'
_chemical_formula_weight 213.27
_chemical_name_systematic
; 
 ? 
;
_space_group_IT_number 194
_symmetry_cell_setting hexagonal
_symmetry_space_group_name_Hall '-P 6c 2c'
_symmetry_space_group_name_H-M 'P 63/m m c'
_atom_sites_solution_hydrogens geom
_atom_sites_solution_primary direct
_atom_sites_solution_secondary difmap
_audit_creation_method SHELXL-97
_cell_angle_alpha 90.00
_cell_angle_beta 90.00
_cell_angle_gamma 120.00
_cell_formula_units_Z 24
_cell_length_a 18.8028(8)
_cell_length_b 18.8028(8)
_cell_length_c 51.883(3)
_cell_measurement_temperature 293(2)
_cell_volume 15885.5(13)
_computing_structure_refinement 'SHELXL-97 (Sheldrick, 1997)'
_computing_structure_solution 'SHELXS-97 (Sheldrick, 1990)'
_diffrn_ambient_temperature 293(2)
_diffrn_measured_fraction_theta_full 0.996
_diffrn_measured_fraction_theta_max 0.996
_diffrn_radiation_monochromator graphite
_diffrn_radiation_source 'fine-focus sealed tube'
_diffrn_radiation_type MoK\a
_diffrn_radiation_wavelength 0.71073
_diffrn_reflns_av_R_equivalents 0.2304
_diffrn_reflns_av_sigmaI/netI 0.2016
_diffrn_reflns_limit_h_max 24
_diffrn_reflns_limit_h_min -25
_diffrn_reflns_limit_k_max 24
_diffrn_reflns_limit_k_min -25
_diffrn_reflns_limit_l_max 42
_diffrn_reflns_limit_l_min -69
_diffrn_reflns_number 113917
_diffrn_reflns_theta_full 28.36
_diffrn_reflns_theta_max 28.36
_diffrn_reflns_theta_min 1.25
_exptl_absorpt_coefficient_mu 0.620
_exptl_absorpt_correction_T_max 0.9293
_exptl_absorpt_correction_T_min 0.8553
_exptl_absorpt_correction_type multi-scan
_exptl_absorpt_process_details Process-auto
_exptl_crystal_colour green
_exptl_crystal_density_diffrn 0.535
_exptl_crystal_description block
_exptl_crystal_F_000 2550
_exptl_crystal_size_max 0.26
_exptl_crystal_size_mid 0.25
_exptl_crystal_size_min 0.12
_platon_squeeze_details
;
;
_refine_diff_density_max 5.699
_refine_diff_density_min -0.890
_refine_diff_density_rms 0.103
_refine_ls_extinction_method none
_refine_ls_goodness_of_fit_ref 1.027
_refine_ls_hydrogen_treatment constr
_refine_ls_matrix_type full
_refine_ls_number_parameters 135
_refine_ls_number_reflns 7273
_refine_ls_number_restraints 7
_refine_ls_restrained_S_all 1.027
_refine_ls_R_factor_all 0.2102
_refine_ls_R_factor_gt 0.0816
_refine_ls_shift/su_max 0.001
_refine_ls_shift/su_mean 0.000
_refine_ls_structure_factor_coef Fsqd
_refine_ls_weighting_details 'calc w=1/[\s^2^(Fo^2^)+(0.1092P)^2^+0.0000P] where P=(Fo^2^+2Fc^2^)/3'
_refine_ls_weighting_scheme calc
_refine_ls_wR_factor_gt 0.2640
_refine_ls_wR_factor_ref 0.2832
_reflns_number_gt 2448
_reflns_number_total 7273
_reflns_threshold_expression >2sigma(I)
_cod_data_source_file ic4017189_si_002_2.cif
_cod_data_source_block 2
_cod_original_cell_volume 15885.4(14)
_cod_original_formula_sum 'C8.50 H3.50 Cu0.75 O3.75'
_cod_database_code 4336263

loop_
_symmetry_equiv_pos_as_xyz
'x, y, z'
'-y, x-y, z'
'-x+y, -x, z'
'-x, -y, z+1/2'
'y, -x+y, z+1/2'
'x-y, x, z+1/2'
'y, x, -z'
'x-y, -y, -z'
'-x, -x+y, -z'
'-y, -x, -z+1/2'
'-x+y, y, -z+1/2'
'x, x-y, -z+1/2'
'-x, -y, -z'
'y, -x+y, -z'
'x-y, x, -z'
'x, y, -z-1/2'
'-y, x-y, -z-1/2'
'-x+y, -x, -z-1/2'
'-y, -x, z'
'-x+y, y, z'
'x, x-y, z'
'y, x, z-1/2'
'x-y, -y, z-1/2'
'-x, -x+y, z-1/2'

loop_
_atom_site_label
_atom_site_type_symbol
_atom_site_fract_x
_atom_site_fract_y
_atom_site_fract_z
_atom_site_U_iso_or_equiv
_atom_site_adp_type
_atom_site_occupancy
_atom_site_symmetry_multiplicity
_atom_site_calc_flag
_atom_site_refinement_flags
Cu1 Cu 0.05991(7) 0.11982(15) 0.2500 0.0952(8) Uani 1 4 d S
Cu2 Cu 0.52293(3) 0.04586(5) -0.021203(18) 0.0332(3) Uani 1 2 d S
O1 O 0.1377(3) 0.1270(3) 0.22288(9) 0.0820(17) Uani 1 1 d .
O2 O 0.1255(5) 0.2510(11) 0.2500 0.185(7) Uani 1 4 d S
O3 O 0.4832(2) 0.1114(2) -0.00332(8) 0.0460(11) Uani 1 1 d .
O4 O 0.5572(2) 0.1145(4) -0.05757(12) 0.072(2) Uani 1 2 d S
O5 O 0.4104(2) -0.0325(2) -0.03258(7) 0.0496(11) Uani 1 1 d .
C1 C 0.1563(7) 0.0782(3) 0.21379(19) 0.081(4) Uani 1 2 d SU
C2 C 0.1960(8) 0.0980(4) 0.1884(2) 0.082(4) Uani 1 2 d SU
C3 C 0.2149(7) 0.1694(6) 0.17554(17) 0.128(4) Uani 1 1 d .
H3 H 0.2026 0.2061 0.1836 0.080 Uiso 1 1 calc .
C4 C 0.2518(8) 0.1902(6) 0.15099(18) 0.138(4) Uani 1 1 d .
H4 H 0.2615 0.2381 0.1427 0.080 Uiso 1 1 calc .
C5 C 0.2733(9) 0.1367(5) 0.1394(2) 0.111(5) Uani 1 2 d S
C6 C 0.3091(10) 0.1545(5) 0.1139(2) 0.118(6) Uani 1 2 d S
C7 C 0.3401(9) 0.1701(4) 0.0939(2) 0.095(4) Uani 1 2 d S
C8 C 0.3777(6) 0.1888(3) 0.06831(17) 0.061(3) Uani 1 2 d S
C9 C 0.3965(4) 0.1353(4) 0.05595(13) 0.0552(18) Uani 1 1 d .
H9 H 0.3853 0.0867 0.0641 0.080 Uiso 1 1 calc .
C10 C 0.4318(3) 0.1520(3) 0.03168(11) 0.0367(14) Uani 1 1 d .
C11 C 0.4481(5) 0.2241(2) 0.01956(16) 0.041(2) Uani 1 2 d S
H11 H 0.4704 0.2352 0.0031 0.080 Uiso 1 2 calc S
C12 C 0.4544(3) 0.0931(3) 0.01864(11) 0.0380(14) Uani 1 1 d .

loop_
_atom_site_aniso_label
_atom_site_aniso_U_11
_atom_site_aniso_U_22
_atom_site_aniso_U_33
_atom_site_aniso_U_23
_atom_site_aniso_U_13
_atom_site_aniso_U_12
Cu1 0.1178(14) 0.120(2) 0.0485(12) 0.000 0.000 0.0600(10)
Cu2 0.0386(5) 0.0228(5) 0.0328(5) 0.0048(5) 0.0024(2) 0.0114(3)
O1 0.105(4) 0.107(4) 0.044(3) -0.005(3) 0.031(3) 0.060(4)
O2 0.194(12) 0.193(17) 0.167(16) 0.000 0.000 0.097(8)
O3 0.071(3) 0.038(2) 0.039(2) 0.0065(19) 0.012(2) 0.035(2)
O4 0.092(4) 0.071(5) 0.045(4) 0.018(4) 0.0089(18) 0.036(2)
O5 0.048(2) 0.028(2) 0.046(2) 0.0039(19) -0.008(2) -0.0012(19)
C1 0.071(8) 0.131(9) 0.022(5) 0.004(3) 0.007(5) 0.036(4)
C2 0.121(10) 0.082(6) 0.057(7) 0.017(3) 0.034(7) 0.061(5)
C3 0.221(12) 0.113(8) 0.088(7) 0.029(6) 0.092(7) 0.112(8)
C4 0.246(13) 0.107(8) 0.098(7) 0.046(6) 0.090(8) 0.116(9)
C5 0.190(15) 0.102(7) 0.070(8) 0.033(5) 0.065(9) 0.095(8)
C6 0.214(16) 0.094(6) 0.084(9) 0.040(5) 0.080(11) 0.107(8)
C7 0.179(13) 0.082(5) 0.057(7) 0.035(4) 0.069(8) 0.090(6)
C8 0.096(8) 0.056(4) 0.045(6) 0.012(3) 0.023(6) 0.048(4)
C9 0.078(5) 0.036(4) 0.058(4) 0.013(3) 0.019(4) 0.034(4)
C10 0.041(4) 0.033(3) 0.037(3) 0.004(3) 0.003(3) 0.018(3)
C11 0.046(5) 0.036(3) 0.043(5) 0.008(2) 0.015(4) 0.023(3)
C12 0.046(4) 0.031(3) 0.036(4) -0.007(3) -0.002(3) 0.019(3)

loop_
_atom_type_symbol
_atom_type_description
_atom_type_scat_dispersion_real
_atom_type_scat_dispersion_imag
_atom_type_scat_source
C C 0.0033 0.0016 'International Tables Vol C Tables 4.2.6.8 and 6.1.1.4'
H H 0.0000 0.0000 'International Tables Vol C Tables 4.2.6.8 and 6.1.1.4'
O O 0.0106 0.0060 'International Tables Vol C Tables 4.2.6.8 and 6.1.1.4'
Cu Cu 0.3201 1.2651 'International Tables Vol C Tables 4.2.6.8 and 6.1.1.4'

loop_
_geom_angle_atom_site_label_1
_geom_angle_atom_site_label_2
_geom_angle_atom_site_label_3
_geom_angle
_geom_angle_site_symmetry_1
_geom_angle_site_symmetry_3
O1 Cu1 O1 89.4(3) 11 16_556
O1 Cu1 O1 173.3(3) 11 .
O1 Cu1 O1 90.3(3) 16_556 .
O1 Cu1 O1 90.3(3) 11 20
O1 Cu1 O1 173.3(3) 16_556 20
O1 Cu1 O1 89.3(3) . 20
O1 Cu1 O2 86.64(17) 11 .
O1 Cu1 O2 86.64(17) 16_556 .
O1 Cu1 O2 86.64(17) . .
O1 Cu1 O2 86.64(17) 20 .
O3 Cu2 O3 87.9(2) 20_655 .
O3 Cu2 O5 168.44(16) 20_655 .
O3 Cu2 O5 90.41(17) . .
O3 Cu2 O5 90.41(17) 20_655 20_655
O3 Cu2 O5 168.44(16) . 20_655
O5 Cu2 O5 89.0(2) . 20_655
O3 Cu2 O4 97.42(17) 20_655 .
O3 Cu2 O4 97.43(17) . .
O5 Cu2 O4 94.13(17) . .
O5 Cu2 O4 94.13(17) 20_655 .
O3 Cu2 Cu2 85.11(11) 20_655 13_655
O3 Cu2 Cu2 85.10(11) . 13_655
O5 Cu2 Cu2 83.35(12) . 13_655
O5 Cu2 Cu2 83.36(12) 20_655 13_655
O4 Cu2 Cu2 176.46(19) . 13_655
C1 O1 Cu1 134.2(6) . .
C12 O3 Cu2 120.7(3) . .
C12 O5 Cu2 121.7(4) 8 .
O1 C1 O1 125.7(10) 21 .
O1 C1 C2 117.0(5) 21 .
O1 C1 C2 117.0(5) . .
C3 C2 C3 115.6(10) . 21
C3 C2 C1 122.2(5) . .
C3 C2 C1 122.2(5) 21 .
C2 C3 C4 124.0(8) . .
C5 C4 C3 117.9(9) . .
C4 C5 C4 120.3(11) 21 .
C4 C5 C6 119.6(6) 21 .
C4 C5 C6 119.6(6) . .
C7 C6 C5 177.7(19) . .
C6 C7 C8 178.7(19) . .
C9 C8 C9 118.1(8) . 21
C9 C8 C7 121.0(4) . .
C9 C8 C7 121.0(4) 21 .
C8 C9 C10 121.6(6) . .
C11 C10 C9 119.0(6) . .
C11 C10 C12 120.2(5) . .
C9 C10 C12 120.8(5) . .
C10 C11 C10 120.7(8) . 21
O3 C12 O5 129.1(5) . 8
O3 C12 C10 116.6(5) . .
O5 C12 C10 114.3(5) 8 .

loop_
_geom_bond_atom_site_label_1
_geom_bond_atom_site_label_2
_geom_bond_distance
_geom_bond_site_symmetry_2
Cu1 O1 1.985(4) 11
Cu1 O1 1.985(4) 16_556
Cu1 O1 1.985(4) .
Cu1 O1 1.985(4) 20
Cu1 O2 2.136(18) .
Cu2 O3 1.965(4) 20_655
Cu2 O3 1.965(4) .
Cu2 O5 1.970(4) .
Cu2 O5 1.970(4) 20_655
Cu2 O4 2.193(6) .
Cu2 Cu2 2.6591(18) 13_655
O1 C1 1.228(6) .
O3 C12 1.234(6) .
O5 C12 1.273(6) 8
C1 O1 1.228(6) 21
C1 C2 1.470(14) .
C2 C3 1.375(10) .
C2 C3 1.375(10) 21
C3 C4 1.409(10) .
C4 C5 1.394(10) .
C5 C4 1.394(10) 21
C5 C6 1.447(15) .
C6 C7 1.154(13) .
C7 C8 1.463(12) .
C8 C9 1.382(7) .
C8 C9 1.382(7) 21
C9 C10 1.384(8) .
C10 C11 1.381(6) .
C10 C12 1.530(7) .
C11 C10 1.381(6) 21
C12 O5 1.273(6) 8

loop_
_platon_squeeze_void_nr
_platon_squeeze_void_average_x
_platon_squeeze_void_average_y
_platon_squeeze_void_average_z
_platon_squeeze_void_volume
_platon_squeeze_void_count_electrons
_platon_squeeze_void_content
1 -0.033 -0.020 -0.001 11903 3299 ' '
